data_4000612
_journal_name_full 'Chemistry of Materials'
_journal_paper_doi 10.1021/cm050787y
_journal_year 2005
_chemical_formula_sum 'Ba7 Se13 Sn3'
_chemical_formula_weight 2343.93
_space_group_IT_number 62
_symmetry_cell_setting orthorhombic
_symmetry_space_group_name_Hall '-P 2ac 2n'
_symmetry_space_group_name_H-M 'P n m a'
_cell_angle_alpha 90.00
_cell_angle_beta 90.00
_cell_angle_gamma 90.00
_cell_formula_units_Z 4
_cell_length_a 12.7484(14)
_cell_length_b 24.891(3)
_cell_length_c 9.2115(10)
_cell_measurement_temperature 298(2)
_cell_volume 2923.0(5)
_diffrn_ambient_temperature 298(2)
_exptl_crystal_density_diffrn 5.326
_cod_database_code 4000612

loop_
_symmetry_equiv_pos_as_xyz
'x, y, z'
'-x+1/2, -y, z+1/2'
'-x, y+1/2, -z'
'x+1/2, -y+1/2, -z+1/2'
'-x, -y, -z'
'x-1/2, y, -z-1/2'
'x, -y-1/2, z'
'-x-1/2, y-1/2, z-1/2'

loop_
_atom_site_label
_atom_site_type_symbol
_atom_site_fract_x
_atom_site_fract_y
_atom_site_fract_z
_atom_site_U_iso_or_equiv
_atom_site_adp_type
_atom_site_occupancy
_atom_site_symmetry_multiplicity
_atom_site_calc_flag
_atom_site_refinement_flags
_atom_site_disorder_assembly
_atom_site_disorder_group
Ba1 Ba 0.18699(5) 0.53175(2) 0.38011(7) 0.01682(13) Uani 1 1 d . . .
Ba2 Ba 0.34417(7) 0.65542(3) 0.89737(10) 0.0354(2) Uani 1 1 d . . .
Ba3 Ba 0.14456(7) 0.7500 0.60503(10) 0.02093(19) Uani 1 2 d S . .
Ba4 Ba 0.97853(5) 0.65762(3) 0.09313(8) 0.02318(15) Uani 1 1 d . . .
Sn1 Sn 0.25902(7) 0.7500 0.18937(11) 0.01470(19) Uani 1 2 d S . .
Sn2 Sn 0.04761(5) 0.55118(3) 0.80279(8) 0.01367(14) Uani 1 1 d . . .
Se1 Se 0.95409(12) 0.7500 0.36074(17) 0.0187(3) Uani 1 2 d S . .
Se2 Se 0.14225(8) 0.42702(4) 0.14120(11) 0.0174(2) Uani 1 1 d . . .
Se3 Se 0.16491(8) 0.57082(4) 0.01393(12) 0.0189(2) Uani 1 1 d . . .
Se4 Se 0.14865(12) 0.7500 0.96477(16) 0.0175(3) Uani 1 2 d S . .
Se5 Se 0.21935(9) 0.66741(4) 0.32886(13) 0.0222(2) Uani 1 1 d . . .
Se6 Se 0.08867(10) 0.62155(4) 0.61551(14) 0.0257(3) Uani 1 1 d . . .
Se7 Se 0.07823(8) 0.46095(4) 0.68725(12) 0.0174(2) Uani 1 1 d . . .
Se8 Se 0.89553(13) 0.7500 0.8240(2) 0.0283(4) Uani 1 2 d S . .

loop_
_atom_site_aniso_label
_atom_site_aniso_U_11
_atom_site_aniso_U_22
_atom_site_aniso_U_33
_atom_site_aniso_U_23
_atom_site_aniso_U_13
_atom_site_aniso_U_12
Ba1 0.0153(3) 0.0161(3) 0.0190(3) -0.0031(2) -0.0005(2) 0.0002(2)
Ba2 0.0407(4) 0.0183(3) 0.0474(5) -0.0067(3) -0.0060(4) 0.0017(3)
Ba3 0.0209(4) 0.0237(5) 0.0182(4) 0.000 -0.0041(3) 0.000
Ba4 0.0189(3) 0.0185(3) 0.0321(4) -0.0084(3) 0.0055(3) -0.0006(2)
Sn1 0.0123(4) 0.0178(5) 0.0140(4) 0.000 -0.0007(4) 0.000
Sn2 0.0128(3) 0.0129(3) 0.0153(3) -0.0006(2) 0.0002(2) 0.0012(2)
Se1 0.0132(6) 0.0261(8) 0.0167(7) 0.000 -0.0032(5) 0.000
Se2 0.0138(4) 0.0196(5) 0.0187(5) 0.0003(4) 0.0033(4) -0.0008(4)
Se3 0.0166(5) 0.0224(5) 0.0175(5) -0.0018(4) -0.0019(4) 0.0016(4)
Se4 0.0177(7) 0.0231(7) 0.0117(6) 0.000 -0.0011(5) 0.000
Se5 0.0253(5) 0.0130(5) 0.0284(6) 0.0042(4) -0.0006(5) -0.0011(4)
Se6 0.0323(6) 0.0153(5) 0.0295(6) 0.0068(5) 0.0133(5) 0.0037(4)
Se7 0.0183(5) 0.0149(5) 0.0192(5) -0.0023(4) 0.0016(4) 0.0014(4)
Se8 0.0186(7) 0.0372(10) 0.0291(9) 0.000 -0.0068(7) 0.000

loop_
_geom_bond_atom_site_label_1
_geom_bond_atom_site_label_2
_geom_bond_distance
_geom_bond_site_symmetry_2
_geom_bond_publ_flag
Ba1 Se6 3.3569(13) . ?
Ba1 Se2 3.4024(12) 2_565 ?
Ba1 Se3 3.4062(13) 2_565 ?
Ba1 Se5 3.4342(13) . ?
Ba1 Se7 3.4424(13) 5_566 ?
Ba1 Se2 3.4588(13) . ?
Ba1 Se7 3.4853(13) 2_564 ?
Ba1 Se3 3.5217(13) . ?
Ba1 Se7 3.6101(13) . ?
Ba1 Sn2 4.0056(10) 5_566 ?
Ba1 Sn2 4.0269(10) 2_564 ?
Ba1 Ba2 4.6785(11) 2_564 ?
Ba2 Se2 3.1320(14) 2_565 ?
Ba2 Se8 3.1828(15) 6_557 ?
Ba2 Se6 3.2311(16) 6_657 ?
Ba2 Se3 3.2878(14) 1_556 ?
Ba2 Se4 3.4843(14) . ?
Ba2 Se1 3.5313(14) 6_557 ?
Ba2 Sn1 3.7357(12) 1_556 ?
Ba2 Ba3 4.3896(12) . ?
Ba2 Ba3 4.4952(13) 6_657 ?
Ba2 Ba1 4.6785(11) 2_565 ?
Ba2 Ba2 4.7082(16) 7_575 ?
Ba2 Ba4 4.8323(13) 6_556 ?
Ba3 Se8 3.265(2) 6_557 ?
Ba3 Se6 3.2771(12) 7_575 ?
Ba3 Se6 3.2771(12) . ?
Ba3 Se1 3.3106(18) 1_455 ?
Ba3 Se4 3.3141(18) . ?
Ba3 Se5 3.4069(14) 7_575 ?
Ba3 Se5 3.4069(14) . ?
Ba3 Se8 3.762(2) 1_455 ?
Ba3 Ba2 4.3896(12) 7_575 ?
Ba3 Ba2 4.4952(13) 4_466 ?
Ba3 Ba2 4.4952(13) 6_557 ?
Ba4 Se3 3.2933(13) 1_655 ?
Ba4 Se4 3.3747(13) 1_654 ?
Ba4 Se1 3.3853(13) . ?
Ba4 Se2 3.3867(13) 5_665 ?
Ba4 Se5 3.3902(14) 6_656 ?
Ba4 Se8 3.5427(16) 1_554 ?
Ba4 Se7 3.6506(13) 5_666 ?
Ba4 Se5 3.7682(14) 1_655 ?
Ba4 Sn2 3.8662(10) 1_654 ?
Ba4 Ba4 4.5986(14) 7_575 ?
Ba4 Ba2 4.8323(13) 6_656 ?
Sn1 Se5 2.4765(12) 7_575 ?
Sn1 Se5 2.4765(12) . ?
Sn1 Se4 2.5020(18) 1_554 ?
Sn1 Se1 2.5293(18) 6_556 ?
Sn1 Ba2 3.7357(12) 7_574 ?
Sn1 Ba2 3.7357(12) 1_554 ?
Sn2 Se3 2.5016(13) 1_556 ?
Sn2 Se6 2.5135(13) . ?
Sn2 Se7 2.5158(12) . ?
Sn2 Se2 2.5335(12) 5_566 ?
Sn2 Ba4 3.8662(10) 1_456 ?
Sn2 Ba1 4.0056(10) 5_566 ?
Sn2 Ba1 4.0269(10) 2_565 ?
Se1 Sn1 2.5293(18) 6_656 ?
Se1 Ba3 3.3106(18) 1_655 ?
Se1 Ba4 3.3853(13) 7_575 ?
Se1 Ba2 3.5313(14) 4_566 ?
Se1 Ba2 3.5313(14) 6_657 ?
Se2 Sn2 2.5335(12) 5_566 ?
Se2 Ba2 3.1320(14) 2_564 ?
Se2 Ba4 3.3867(13) 5_665 ?
Se2 Ba1 3.4024(12) 2_564 ?
Se3 Sn2 2.5016(13) 1_554 ?
Se3 Ba2 3.2878(14) 1_554 ?
Se3 Ba4 3.2933(13) 1_455 ?
Se3 Ba1 3.4062(13) 2_564 ?
Se4 Sn1 2.5020(18) 1_556 ?
Se4 Ba4 3.3747(13) 7_476 ?
Se4 Ba4 3.3747(13) 1_456 ?
Se4 Ba2 3.4843(14) 7_575 ?
Se5 Ba4 3.3902(14) 6_556 ?
Se5 Ba4 3.7682(14) 1_455 ?
Se6 Ba2 3.2311(16) 6_557 ?
Se7 Ba1 3.4424(13) 5_566 ?
Se7 Ba1 3.4853(13) 2_565 ?
Se7 Ba4 3.6506(13) 5_666 ?
Se8 Ba2 3.1828(15) 4_566 ?
Se8 Ba2 3.1828(15) 6_657 ?
Se8 Ba3 3.265(2) 6_657 ?
Se8 Ba4 3.5427(16) 7_576 ?
Se8 Ba4 3.5427(16) 1_556 ?
Se8 Ba3 3.762(2) 1_655 ?
